data_1503914
loop_
_publ_author_name
'Donohoe, Timothy J.'
'Callens, Cedric K. A.'
'Thompson, Amber L.'

_publ_section_title
;
 Tethered aminohydroxylation (TA) reaction of amides.
;
_journal_issue 11
_journal_name_full 'Organic letters'
_journal_page_first 2305
_journal_page_last 2307
_journal_paper_doi 10.1021/ol900631y
_journal_volume 11
_journal_year 2009
_chemical_formula_moiety 'C12 H15 N1 O2'
_chemical_formula_sum 'C12 H15 N O2'
_chemical_formula_weight 205.26
_chemical_melting_point ?
_space_group_IT_number 148
_symmetry_cell_setting trigonal
_symmetry_space_group_name_Hall '-R 3'
_symmetry_space_group_name_H-M 'R -3 :H'
_atom_sites_solution_hydrogens geom
_atom_sites_solution_primary direct
_audit_creation_date 08-08-07
_audit_creation_method CRYSTALS_ver_12.86
_cell_angle_alpha 90
_cell_angle_beta 90
_cell_angle_gamma 120
_cell_formula_units_Z 18
_cell_length_a 22.3219(4)
_cell_length_b 22.3219(4)
_cell_length_c 12.1112(3)
_cell_measurement_reflns_used 13172
_cell_measurement_temperature 150
_cell_measurement_theta_max 27
_cell_measurement_theta_min 5
_cell_volume 5226.13(19)
_computing_cell_refinement 'DENZO/SCALEPACK (Otwinowski & Minor, 1997)'
_computing_data_collection 'COLLECT (Nonius, 1997-2001).'
_computing_data_reduction 'DENZO/SCALEPACK (Otwinowski & Minor, 1997)'
_computing_molecular_graphics 'CAMERON (Watkin et al., 1996)'
_computing_publication_material 'CRYSTALS (Betteridge et al., 2003)'
_computing_structure_refinement 'CRYSTALS (Betteridge et al., 2003)'
_computing_structure_solution 'SIR92 (Altomare et al., 1994)'
_diffrn_ambient_temperature 150
_diffrn_measured_fraction_theta_full 0.987
_diffrn_measured_fraction_theta_max 0.987
_diffrn_measurement_device 'Nonius KappaCCD'
_diffrn_measurement_device_type Area
_diffrn_measurement_method \w
_diffrn_radiation_monochromator graphite
_diffrn_radiation_type 'Mo K\a'
_diffrn_radiation_wavelength 0.71073
_diffrn_reflns_av_R_equivalents 0.000
_diffrn_reflns_limit_h_max 14
_diffrn_reflns_limit_h_min -28
_diffrn_reflns_limit_k_max 28
_diffrn_reflns_limit_k_min 0
_diffrn_reflns_limit_l_max 15
_diffrn_reflns_limit_l_min 0
_diffrn_reflns_number 2635
_diffrn_reflns_theta_full 26.941
_diffrn_reflns_theta_max 27.491
_diffrn_reflns_theta_min 5.371
_diffrn_standards_number 0
_exptl_absorpt_coefficient_mu 0.080
_exptl_absorpt_correction_T_max 0.99
_exptl_absorpt_correction_T_min 0.88
_exptl_absorpt_correction_type multi-scan
_exptl_absorpt_process_details 'DENZO/SCALEPACK (Otwinowski & Minor, 1997)'
_exptl_crystal_colour colourless
_exptl_crystal_density_diffrn 1.174
_exptl_crystal_density_meas ?
_exptl_crystal_density_method 'not measured'
_exptl_crystal_description plate
_exptl_crystal_F_000 1980
_exptl_crystal_size_max 0.50
_exptl_crystal_size_mid 0.50
_exptl_crystal_size_min 0.15
_platon_squeeze_details
;
The discrete Fourier transform of the void region were treated as 
contributions to the A and B parts of the calculated structure factors.
;
_refine_diff_density_max 0.30
_refine_diff_density_min -0.25
_refine_ls_extinction_method None
_refine_ls_goodness_of_fit_ref 0.9521
_refine_ls_hydrogen_treatment constr
_refine_ls_matrix_type full
_refine_ls_number_parameters 136
_refine_ls_number_reflns 2635
_refine_ls_number_restraints 0
_refine_ls_R_factor_all 0.0548
_refine_ls_R_factor_gt 0.0411
_refine_ls_shift/su_max 0.000694
_refine_ls_structure_factor_coef Fsqd
_refine_ls_weighting_details
;
 Method= Modified Sheldrick 
 w=1/[\s^2^(F^2^) + ( 0.05P)^2^ + 4.74P] 
 ,where P=(max(Fo^2^,0) + 2Fc^2^)/3 
;
_refine_ls_weighting_scheme calc
_refine_ls_wR_factor_all 0.1077
_refine_ls_wR_factor_gt 0.1007
_refine_ls_wR_factor_ref 0.1077
_reflns_limit_h_max 14
_reflns_limit_h_min -28
_reflns_limit_k_max 28
_reflns_limit_k_min 0
_reflns_limit_l_max 15
_reflns_limit_l_min 0
_reflns_number_gt 2082
_reflns_number_total 2635
_reflns_threshold_expression I>2.0\s(I)
_oxford_diffrn_Wilson_B_factor 2.67
_oxford_diffrn_Wilson_scale 10.49
_oxford_refine_ls_r_factor_ref 0.0548
_oxford_refine_ls_scale 0.3106(4)
_oxford_reflns_number_all 2635
_oxford_reflns_threshold_expression_ref I>-3.0\s(I)
_oxford_structure_analysis_title 0110808
_cod_data_source_file ol900631y_si_002.cif
_cod_data_source_block Compound_20
_cod_depositor_comments
;
The following automatic conversions were performed:

'_chemical_melting_point' value 'not measured' was changed to '?' -
the value is undefined or not given.

'_symmetry_cell_setting' value
'Trigonal' changed to 'trigonal' according to
/home/saulius/struct/CIF-dictionaries/cif_core.dic dictionary named
'cif_core.dic' version 2.4.2 from 2011-04-26.

Automatic conversion script
Id: cif_fix_values 1715 2011-07-08 13:25:40Z adriana 

The following automatic conversions were performed:

'_exptl_crystal_density_meas' value 'not measured' was changed to '?'
- the value is perceived as not measured.

Automatic conversion script
Id: cif_fix_values 3008 2015-01-20 13:52:24Z robertas 
;
_cod_original_sg_symbol_H-M 'R -3 '
_cod_original_formula_sum 'C12 H15 N1 O2'
_cod_database_code 1503914

loop_
_symmetry_equiv_pos_as_xyz
x,y,z
-x,-y,-z
x+1/3,y+2/3,z+2/3
-x+1/3,-y+2/3,-z+2/3
x+2/3,y+1/3,z+1/3
-x+2/3,-y+1/3,-z+1/3
-y,x-y,z
y,-x+y,-z
-y+1/3,x-y+2/3,z+2/3
y+1/3,-x+y+2/3,-z+2/3
-y+2/3,x-y+1/3,z+1/3
y+2/3,-x+y+1/3,-z+1/3
-x+y,-x,z
x-y,x,-z
-x+y+1/3,-x+2/3,z+2/3
x-y+1/3,x+2/3,-z+2/3
-x+y+2/3,-x+1/3,z+1/3
x-y+2/3,x+1/3,-z+1/3

loop_
_atom_site_label
_atom_site_type_symbol
_atom_site_fract_x
_atom_site_fract_y
_atom_site_fract_z
_atom_site_U_iso_or_equiv
_atom_site_occupancy
_atom_site_adp_type
_atom_site_refinement_flags_posn
O1 O 0.41697(5) 0.45368(5) 0.32853(8) 0.0397 1.0000 Uani .
C2 C 0.49032(7) 0.49172(6) 0.32980(10) 0.0319 1.0000 Uani .
C3 C 0.52208(6) 0.45429(6) 0.27073(9) 0.0289 1.0000 Uani .
C4 C 0.48581(6) 0.40604(6) 0.18846(10) 0.0313 1.0000 Uani .
C5 C 0.51646(7) 0.37482(7) 0.13044(11) 0.0391 1.0000 Uani .
C6 C 0.58369(8) 0.39102(8) 0.15389(13) 0.0455 1.0000 Uani .
C7 C 0.61977(8) 0.43782(8) 0.23681(13) 0.0451 1.0000 Uani .
C8 C 0.58930(7) 0.46912(7) 0.29554(11) 0.0368 1.0000 Uani .
C9 C 0.51190(6) 0.56359(6) 0.27918(10) 0.0318 1.0000 Uani .
N10 N 0.58751(5) 0.60698(5) 0.28567(8) 0.0303 1.0000 Uani .
C11 C 0.62091(6) 0.61501(6) 0.19111(9) 0.0264 1.0000 Uani .
O12 O 0.68482(4) 0.64689(4) 0.17923(7) 0.0309 1.0000 Uani .
C13 C 0.56883(6) 0.57923(6) 0.10006(10) 0.0300 1.0000 Uani .
C14 C 0.49937(7) 0.56086(7) 0.15328(11) 0.0330 1.0000 Uani .
C15 C 0.47789(8) 0.59800(8) 0.34215(14) 0.0501 1.0000 Uani .
H21 H 0.5078 0.5004 0.4060 0.0367 1.0000 Uiso R
H41 H 0.4404 0.3948 0.1743 0.0362 1.0000 Uiso R
H51 H 0.4907 0.3410 0.0749 0.0475 1.0000 Uiso R
H61 H 0.6039 0.3688 0.1138 0.0533 1.0000 Uiso R
H71 H 0.6666 0.4485 0.2546 0.0530 1.0000 Uiso R
H81 H 0.6140 0.5018 0.3533 0.0440 1.0000 Uiso R
H131 H 0.5798 0.6107 0.0379 0.0368 1.0000 Uiso R
H132 H 0.5699 0.5369 0.0796 0.0366 1.0000 Uiso R
H142 H 0.4874 0.5972 0.1349 0.0415 1.0000 Uiso R
H141 H 0.4622 0.5157 0.1275 0.0411 1.0000 Uiso R
H153 H 0.4987 0.6454 0.3169 0.0716 1.0000 Uiso R
H152 H 0.4856 0.5976 0.4215 0.0732 1.0000 Uiso R
H151 H 0.4272 0.5737 0.3270 0.0712 1.0000 Uiso R
H11 H 0.4045 0.4191 0.3711 0.0578 1.0000 Uiso R
H101 H 0.6080 0.6219 0.3509 0.0368 1.0000 Uiso R

loop_
_atom_site_aniso_label
_atom_site_aniso_U_11
_atom_site_aniso_U_22
_atom_site_aniso_U_33
_atom_site_aniso_U_23
_atom_site_aniso_U_13
_atom_site_aniso_U_12
O1 0.0315(5) 0.0377(5) 0.0417(5) 0.0114(4) 0.0101(4) 0.0111(4)
C2 0.0321(6) 0.0319(6) 0.0232(6) 0.0024(5) 0.0027(5) 0.0097(5)
C3 0.0294(6) 0.0252(6) 0.0242(6) 0.0066(4) -0.0004(5) 0.0076(5)
C4 0.0290(6) 0.0273(6) 0.0300(6) 0.0030(5) -0.0036(5) 0.0085(5)
C5 0.0460(8) 0.0294(6) 0.0372(7) -0.0005(5) -0.0023(6) 0.0153(6)
C6 0.0505(8) 0.0409(8) 0.0506(9) 0.0055(6) 0.0058(7) 0.0271(7)
C7 0.0351(7) 0.0438(8) 0.0562(9) 0.0102(7) -0.0030(6) 0.0197(6)
C8 0.0344(7) 0.0317(6) 0.0350(7) 0.0034(5) -0.0097(5) 0.0096(5)
C9 0.0312(6) 0.0285(6) 0.0297(6) -0.0002(5) 0.0054(5) 0.0104(5)
N10 0.0326(5) 0.0272(5) 0.0225(5) -0.0032(4) 0.0017(4) 0.0085(4)
C11 0.0319(6) 0.0208(5) 0.0243(6) 0.0015(4) 0.0010(5) 0.0116(5)
O12 0.0290(4) 0.0317(4) 0.0277(4) 0.0036(3) 0.0002(3) 0.0119(4)
C13 0.0316(6) 0.0311(6) 0.0220(5) 0.0031(5) -0.0004(5) 0.0116(5)
C14 0.0305(6) 0.0315(6) 0.0333(6) 0.0045(5) -0.0006(5) 0.0129(5)
C15 0.0508(9) 0.0405(8) 0.0573(9) -0.0011(7) 0.0192(7) 0.0215(7)

loop_
_atom_type_symbol
_atom_type_scat_dispersion_real
_atom_type_scat_dispersion_imag
_atom_type_scat_Cromer_Mann_a1
_atom_type_scat_Cromer_Mann_b1
_atom_type_scat_Cromer_Mann_a2
_atom_type_scat_Cromer_Mann_b2
_atom_type_scat_Cromer_Mann_a3
_atom_type_scat_Cromer_Mann_b3
_atom_type_scat_Cromer_Mann_a4
_atom_type_scat_Cromer_Mann_b4
_atom_type_scat_Cromer_Mann_c
_atom_type_scat_source
C 0.0033 0.0016 2.3100 20.8439 1.0200 10.2075 1.5886 0.5687 0.8650 51.6512 0.2156 'International Tables Vol C 4.2.6.8 and 6.1.1.4'
H 0.0000 0.0000 0.4930 10.5109 0.3229 26.1257 0.1402 3.1424 0.0408 57.7998 0.0030 'International Tables Vol C 4.2.6.8 and 6.1.1.4'
N 0.0061 0.0033 12.2126 0.0057 3.1322 9.8933 2.0125 28.9975 1.1663 0.5826 -11.5290 'International Tables Vol C 4.2.6.8 and 6.1.1.4'
O 0.0106 0.0060 3.0485 13.2771 2.2868 5.7011 1.5463 0.3239 0.8670 32.9089 0.2508 'International Tables Vol C 4.2.6.8 and 6.1.1.4'

loop_
_geom_angle_atom_site_label_1
_geom_angle_atom_site_label_2
_geom_angle_atom_site_label_3
_geom_angle
_geom_angle_publ_flag
C2 O1 H11 107.0 no
O1 C2 C3 112.48(10) yes
O1 C2 C9 106.46(10) yes
C3 C2 C9 113.19(9) yes
O1 C2 H21 110.7 no
C3 C2 H21 107.6 no
C9 C2 H21 106.2 no
C2 C3 C4 120.82(11) yes
C2 C3 C8 120.64(11) yes
C4 C3 C8 118.52(12) yes
C3 C4 C5 120.62(12) yes
C3 C4 H41 118.4 no
C5 C4 H41 121.0 no
C4 C5 C6 120.45(13) yes
C4 C5 H51 119.9 no
C6 C5 H51 119.6 no
C5 C6 C7 119.48(14) yes
C5 C6 H61 119.5 no
C7 C6 H61 121.0 no
C6 C7 C8 120.37(13) yes
C6 C7 H71 119.7 no
C8 C7 H71 119.9 no
C3 C8 C7 120.53(12) yes
C3 C8 H81 118.4 no
C7 C8 H81 121.0 no
C2 C9 N10 108.73(10) yes
C2 C9 C14 113.10(10) yes
N10 C9 C14 101.79(9) yes
C2 C9 C15 110.32(11) yes
N10 C9 C15 109.74(11) yes
C14 C9 C15 112.75(12) yes
C9 N10 C11 115.14(10) yes
C9 N10 H101 120.0 no
C11 N10 H101 124.4 no
N10 C11 O12 125.63(11) yes
N10 C11 C13 109.06(10) yes
O12 C11 C13 125.31(10) yes
C11 C13 C14 104.05(10) yes
C11 C13 H131 109.5 no
C14 C13 H131 112.0 no
C11 C13 H132 107.9 no
C14 C13 H132 110.8 no
H131 C13 H132 112.2 no
C9 C14 C13 105.38(10) yes
C9 C14 H142 107.8 no
C13 C14 H142 109.5 no
C9 C14 H141 113.4 no
C13 C14 H141 111.3 no
H142 C14 H141 109.3 no
C9 C15 H153 107.8 no
C9 C15 H152 110.6 no
H153 C15 H152 109.3 no
C9 C15 H151 110.5 no
H153 C15 H151 109.2 no
H152 C15 H151 109.4 no

loop_
_geom_bond_atom_site_label_1
_geom_bond_atom_site_label_2
_geom_bond_distance
_geom_bond_publ_flag
O1 C2 1.4184(15) yes
O1 H11 0.851 no
C2 C3 1.5183(18) yes
C2 C9 1.5519(17) yes
C2 H21 0.983 no
C3 C4 1.3915(17) yes
C3 C8 1.3979(18) yes
C4 C5 1.3871(19) yes
C4 H41 0.930 no
C5 C6 1.386(2) yes
C5 H51 0.959 no
C6 C7 1.381(2) yes
C6 H61 0.953 no
C7 C8 1.390(2) yes
C7 H71 0.974 no
C8 H81 0.960 no
C9 N10 1.4690(16) yes
C9 C14 1.5459(18) yes
C9 C15 1.5269(18) yes
N10 C11 1.3289(15) yes
N10 H101 0.890 no
C11 O12 1.2438(14) yes
C11 C13 1.5090(16) yes
C13 C14 1.5336(17) yes
C13 H131 0.974 no
C13 H132 0.989 no
C14 H142 0.997 no
C14 H141 0.982 no
C15 H153 0.968 no
C15 H152 0.978 no
C15 H151 0.997 no

loop_
_geom_hbond_atom_site_label_D
_geom_hbond_atom_site_label_H
_geom_hbond_atom_site_label_A
_geom_hbond_site_symmetry_A
_geom_hbond_angle_DHA
_geom_hbond_distance_DH
_geom_hbond_distance_HA
_geom_hbond_distance_DA
_geom_hbond_publ_flag
C4 H41 O12 12_455 146 0.93 2.59 3.400(2) yes
O1 H11 O12 16_545 168 0.85 1.92 2.761(2) yes
N10 H101 O12 17_565 165 0.89 2.03 2.899(2) yes

loop_
_platon_squeeze_void_nr
_platon_squeeze_void_average_x
_platon_squeeze_void_average_y
_platon_squeeze_void_average_z
_platon_squeeze_void_volume
_platon_squeeze_void_count_electrons
_platon_squeeze_void_content
1 0.000 0.000 0.000 18 0 ' '
2 0.333 0.667 0.167 141 3 ' '
3 0.667 0.333 0.333 20 0 ' '
4 0.000 0.000 0.500 142 3 ' '
5 0.333 0.667 0.667 20 0 ' '
6 0.667 0.333 0.833 141 3 ' '
